data_9004546
loop_
_publ_author_name
'Burns, P. C.'
'Hanchar, J. M.'

_publ_section_title
;
 The structure of masuyite, Pb[(UO2)3O3(OH)2](H2O)3,
 and its relationship to protasite
;
_journal_name_full 'The Canadian Mineralogist'
_journal_page_first 1483
_journal_page_last 1491
_journal_volume 37
_journal_year 1999
_chemical_formula_sum 'H6 O14 Pb1.05 U3'
_chemical_name_mineral Masuyite
_space_group_IT_number 7
_symmetry_space_group_name_Hall 'P -2yac'
_symmetry_space_group_name_H-M 'P 1 n 1'
_cell_angle_alpha 90
_cell_angle_beta 90.402
_cell_angle_gamma 90
_cell_formula_units_Z 2
_cell_length_a 12.241
_cell_length_b 7.008
_cell_length_c 6.983
_cell_volume 599.021
_database_code_amcsd 0005638
_exptl_crystal_density_diffrn 6.441
_cod_original_formula_sum 'U3 Pb1.05 O14 H6'
_cod_database_code 9004546

loop_
_space_group_symop_operation_xyz
x,y,z
1/2+x,-y,1/2+z

loop_
_atom_site_aniso_label
_atom_site_aniso_U_11
_atom_site_aniso_U_22
_atom_site_aniso_U_33
_atom_site_aniso_U_12
_atom_site_aniso_U_13
_atom_site_aniso_U_23
U1 0.01360 0.02900 0.00530 0.00350 -0.00330 -0.00350
U2 0.00590 0.02470 0.01850 0.00550 0.00100 0.00140
U3 0.01160 0.02620 0.01630 0.00270 0.00200 -0.00220
Pb1 0.03310 0.03000 0.03520 0.00090 0.00080 0.00360

loop_
_atom_site_label
_atom_site_fract_x
_atom_site_fract_y
_atom_site_fract_z
_atom_site_occupancy
_atom_site_U_iso_or_equiv
_atom_site_type_symbol
_atom_site_attached_hydrogens
U1 0.99880 0.01850 0.00240 1.00000 0.01600 U 0
U2 0.17970 0.01800 0.54190 1.00000 0.01640 U 0
U3 0.88020 0.01220 0.48360 1.00000 0.01800 U 0
Pb1 0.02540 0.49600 0.66250 0.93000 0.03280 Pb 0
Pb2 0.85300 0.50900 0.19200 0.12000 0.04150 Pb 0
O1 0.99400 0.28300 0.02900 1.00000 0.04160 O 0
O2 0.00800 0.76700 0.95700 1.00000 0.03770 O 0
O3 0.19600 0.27000 0.49600 1.00000 0.03420 O 0
O4 0.16200 0.76300 0.61000 1.00000 0.03600 O 0
O5 0.86800 0.27100 0.45100 1.00000 0.03160 O 0
O6 0.89500 0.75600 0.53600 1.00000 0.03610 O 0
O7 0.01800 0.08600 0.68100 1.00000 0.03700 O 0
O8 0.04100 0.97400 0.30200 1.00000 0.06480 O 0
O9 0.84700 0.98400 0.17400 1.00000 0.01010 O 0
O-H10 0.19400 0.05300 0.92400 1.00000 0.03290 O 1
O-H11 0.81200 0.06500 0.78700 1.00000 0.04030 O 1
Wat12 0.80200 0.48500 0.83200 1.00000 0.05360 O 2
Wat13 0.19000 0.48200 0.93800 1.00000 0.01600 O 2
Wat14 0.06100 0.52500 0.29600 1.00000 0.02040 O 2

loop_
_cod_changelog_entry_id
_cod_changelog_entry_author
_cod_changelog_entry_date
_cod_changelog_entry_text
1
;cod-tools version 3.8.0
Id: cif_guess_AMCSD_atom_types 9581 2023-05-17 12:35:41Z saulius
;
2023-05-18T11:38:16+03:00
;Derived atom types and hydrogen counts
from atom names that follow the AMCSD naming convention
(Wat == water, O-H == hydroxyl).
;

loop_
_cod_related_entry_id
_cod_related_entry_database
_cod_related_entry_code
1 AMCSD 0005638
